data_4085624
loop_
_publ_author_name
'Li, Ke'
'Niu, Jun-Long'
'Yang, Ming-Ze'
'Li, Zhen'
'Wu, Li-Yuan'
'Hao, Xin-Qi'
'Song, Mao-Ping'

_publ_section_title
;
 New Type of 2,6-Bis(imidazo[1,2-a]pyridin-2-yl)pyridine-Based Ruthenium
 Complexes: Active Catalysts for Transfer Hydrogenation of Ketones
;
_journal_issue 7
_journal_name_full Organometallics
_journal_page_first 1170
_journal_paper_doi 10.1021/om501119x
_journal_volume 34
_journal_year 2015
_chemical_absolute_configuration ad
_chemical_formula_moiety 'C55 H43 Cl N5 P2 Ru, Cl, 2(C H2 Cl2), C Cl2'
_chemical_formula_sum 'C58 H49 Cl8 N5 P2 Ru'
_chemical_formula_weight 1262.63
_chemical_name_systematic
;
 ? 
;
_space_group_crystal_system orthorhombic
_space_group_IT_number 20
_space_group_name_Hall 'C 2c 2'
_space_group_name_H-M_alt 'C 2 2 21'
_symmetry_space_group_name_Hall 'C 2c 2'
_symmetry_space_group_name_H-M 'C 2 2 21'
_atom_sites_solution_hydrogens geom
_atom_sites_solution_primary heavy
_atom_sites_solution_secondary difmap
_audit_creation_date 2012-09-04
_audit_creation_method
;
  Olex2 1.2
  (compiled 2012.05.09 svn.r2324, GUI svn.r4230)
;
_cell_angle_alpha 90.00
_cell_angle_beta 90.00
_cell_angle_gamma 90.00
_cell_formula_units_Z 4
_cell_length_a 12.4002(3)
_cell_length_b 19.0341(6)
_cell_length_c 24.7514(12)
_cell_measurement_reflns_used 8487
_cell_measurement_temperature 291(2)
_cell_measurement_theta_max 29.2174
_cell_measurement_theta_min 3.1468
_cell_volume 5842.0(4)
_computing_cell_refinement
;
CrysAlisPro, Agilent Technologies,
Version 1.171.35.19 (release 27-10-2011 CrysAlis171 .NET)
(compiled Oct 27 2011,15:02:11)
;
_computing_data_collection
;
CrysAlisPro, Agilent Technologies,
Version 1.171.35.19 (release 27-10-2011 CrysAlis171 .NET)
(compiled Oct 27 2011,15:02:11)
;
_computing_data_reduction
;
CrysAlisPro, Agilent Technologies,
Version 1.171.35.19 (release 27-10-2011 CrysAlis171 .NET)
(compiled Oct 27 2011,15:02:11)
;
_computing_molecular_graphics
;
O. V. Dolomanov, L. J. Bourhis, R. J. Gildea, J. A. K. Howard and H. Puschmann,
OLEX2: a complete structure solution, refinement and analysis program.
J. Appl. Cryst. (2009). 42, 339-341.
;
_computing_publication_material
;
O. V. Dolomanov, L. J. Bourhis, R. J. Gildea, J. A. K. Howard and H. Puschmann,
OLEX2: a complete structure solution, refinement and analysis program.
J. Appl. Cryst. (2009). 42, 339-341.
;
_computing_structure_refinement
;
SHELXL, G.M. Sheldrick, Acta Cryst.
(2008). A64, 112-122
;
_computing_structure_solution
;
SHELXS, G.M. Sheldrick, Acta Cryst.
(2008). A64, 112-122
;
_diffrn_ambient_temperature 291.15
_diffrn_detector_area_resol_mean 16.2312
_diffrn_measured_fraction_theta_full 0.998
_diffrn_measured_fraction_theta_max 0.998
_diffrn_measurement_details
;
  1 omega   28.00   53.00   0.5000    3.0000
omega____ theta____ kappa____ phi______ frames
    -      -17.1323   77.0000 -150.0000 50

  2 omega  -42.00   50.00   0.5000    3.0000
omega____ theta____ kappa____ phi______ frames
    -      -17.1323   77.0000  -30.0000 184

  3 omega   -9.00   84.00   0.5000    3.0000
omega____ theta____ kappa____ phi______ frames
    -       19.8666   77.0000   90.0000 186

  4 omega    5.00   71.00   0.5000    3.0000
omega____ theta____ kappa____ phi______ frames
    -       19.8666   77.0000  -60.0000 132

  5 omega   65.00   90.00   0.5000    3.0000
omega____ theta____ kappa____ phi______ frames
    -       19.8666   77.0000  120.0000 50

  6 omega  -10.00   82.00   0.5000    3.0000
omega____ theta____ kappa____ phi______ frames
    -       19.8666   77.0000 -150.0000 184

  7 omega   32.00   74.00   0.5000    3.0000
omega____ theta____ kappa____ phi______ frames
    -       19.8666 -178.0000  -90.0000 84
;
_diffrn_measurement_device_type 'Xcalibur, Eos, Gemini'
_diffrn_measurement_method '\w scans'
_diffrn_orient_matrix_UB_11 0.0409656000
_diffrn_orient_matrix_UB_12 0.0155704000
_diffrn_orient_matrix_UB_13 -0.0160191000
_diffrn_orient_matrix_UB_21 -0.0266774000
_diffrn_orient_matrix_UB_22 0.0329054000
_diffrn_orient_matrix_UB_23 0.0017861000
_diffrn_orient_matrix_UB_31 0.0297199000
_diffrn_orient_matrix_UB_32 0.0080624000
_diffrn_orient_matrix_UB_33 0.0236840000
_diffrn_radiation_monochromator graphite
_diffrn_radiation_type 'Mo K\a'
_diffrn_radiation_wavelength 0.7107
_diffrn_reflns_av_R_equivalents 0.0426
_diffrn_reflns_av_unetI/netI 0.0401
_diffrn_reflns_limit_h_max 15
_diffrn_reflns_limit_h_min -15
_diffrn_reflns_limit_k_max 21
_diffrn_reflns_limit_k_min -23
_diffrn_reflns_limit_l_max 30
_diffrn_reflns_limit_l_min -30
_diffrn_reflns_number 24148
_diffrn_reflns_theta_full 26.37
_diffrn_reflns_theta_max 26.37
_diffrn_reflns_theta_min 3.15
_diffrn_source 'Enhance (Mo) X-ray Source'
_exptl_absorpt_coefficient_mu 0.731
_exptl_absorpt_correction_T_max 1.00000
_exptl_absorpt_correction_T_min 0.96116
_exptl_absorpt_correction_type multi-scan
_exptl_absorpt_process_details
;
CrysAlisPro, Agilent Technologies,
Version 1.171.35.19 (release 27-10-2011 CrysAlis171 .NET)
(compiled Oct 27 2011,15:02:11)
Empirical absorption correction using spherical harmonics,
 implemented in SCALE3 ABSPACK scaling algorithm.
;
_exptl_crystal_density_diffrn 1.436
_exptl_crystal_density_method 'not measured'
_exptl_crystal_description prismatic
_exptl_crystal_F_000 2568
_exptl_crystal_size_max 0.20
_exptl_crystal_size_mid 0.20
_exptl_crystal_size_min 0.18
_refine_diff_density_max 0.495
_refine_diff_density_min -0.323
_refine_diff_density_rms 0.065
_refine_ls_abs_structure_details 'Flack H D (1983), Acta Cryst. A39, 876-881'
_refine_ls_abs_structure_Flack -0.02(4)
_refine_ls_extinction_method none
_refine_ls_goodness_of_fit_ref 1.042
_refine_ls_hydrogen_treatment constr
_refine_ls_matrix_type full
_refine_ls_number_parameters 338
_refine_ls_number_reflns 5969
_refine_ls_number_restraints 1
_refine_ls_restrained_S_all 1.043
_refine_ls_R_factor_all 0.0508
_refine_ls_R_factor_gt 0.0438
_refine_ls_shift/su_max 0.001
_refine_ls_shift/su_mean 0.000
_refine_ls_structure_factor_coef Fsqd
_refine_ls_weighting_details 'calc w=1/[\s^2^(Fo^2^)+(0.0575P)^2^+4.3243P] where P=(Fo^2^+2Fc^2^)/3'
_refine_ls_weighting_scheme calc
_refine_ls_wR_factor_gt 0.1042
_refine_ls_wR_factor_ref 0.1082
_reflns_number_gt 5406
_reflns_number_total 5969
_reflns_threshold_expression >2sigma(I)
_cod_data_source_file om501119x_si_003.cif
_cod_data_source_block complex-5
_cod_depositor_comments 'Adding full bibliography for 4085623--4085624.cif.'
_cod_database_code 4085624
_reflns_odcompleteness_completeness 99.70
_reflns_odcompleteness_iscentric 1
_reflns_odcompleteness_theta 26.32

loop_
_space_group_symop_id
_space_group_symop_operation_xyz
1 'x, y, z'
2 '-x, -y, z+1/2'
3 'x, -y, -z'
4 '-x, y, -z+1/2'
5 'x+1/2, y+1/2, z'
6 '-x+1/2, -y+1/2, z+1/2'
7 'x+1/2, -y+1/2, -z'
8 '-x+1/2, y+1/2, -z+1/2'

loop_
_atom_site_label
_atom_site_type_symbol
_atom_site_fract_x
_atom_site_fract_y
_atom_site_fract_z
_atom_site_U_iso_or_equiv
_atom_site_adp_type
_atom_site_occupancy
_atom_site_symmetry_multiplicity
_atom_site_calc_flag
_atom_site_refinement_flags
_atom_site_disorder_assembly
_atom_site_disorder_group
Ru1 Ru 0.5000 0.774318(16) 0.2500 0.03031(11) Uani 1 2 d S . .
Cl1 Cl 0.5000 0.64647(5) 0.2500 0.0440(3) Uani 1 2 d S . .
Cl2 Cl 0.06753(17) 0.5000 0.5000 0.0849(7) Uani 1 2 d S . .
Cl3 Cl 0.2970(2) 0.33875(19) 0.42591(12) 0.1651(12) Uani 1 1 d . . .
Cl4 Cl 0.4209(4) 0.4676(3) 0.42893(18) 0.244(2) Uani 1 1 d . . .
Cl5 Cl 0.7285(6) 0.5401(5) 0.5451(4) 0.231(3) Uani 0.619(6) 1 d PD A 1
Cl5A Cl 0.7586(9) 0.5883(8) 0.5115(6) 0.231(3) Uani 0.381(6) 1 d P A 2
P1 P 0.30687(7) 0.76791(4) 0.26166(4) 0.0347(2) Uani 1 1 d . . .
N1 N 0.5157(4) 0.8145(3) 0.42135(17) 0.0779(14) Uani 1 1 d . . .
N2 N 0.5110(3) 0.79537(16) 0.33290(13) 0.0424(7) Uani 1 1 d . . .
N3 N 0.5000 0.87900(19) 0.2500 0.0465(10) Uani 1 2 d S . .
C1 C 0.2378(3) 0.8532(2) 0.2668(2) 0.0514(13) Uani 1 1 d . . .
C2 C 0.2494(4) 0.8973(3) 0.2233(3) 0.0734(17) Uani 1 1 d . . .
H2 H 0.2903 0.8833 0.1937 0.088 Uiso 1 1 calc R . .
C3 C 0.1993(6) 0.9635(3) 0.2234(4) 0.112(3) Uani 1 1 d . . .
H3 H 0.2074 0.9935 0.1940 0.135 Uiso 1 1 calc R . .
C4 C 0.1394(7) 0.9833(4) 0.2663(5) 0.130(4) Uani 1 1 d . . .
H4 H 0.1087 1.0278 0.2671 0.156 Uiso 1 1 calc R . .
C5 C 0.1243(7) 0.9398(5) 0.3068(4) 0.137(4) Uani 1 1 d . . .
H5 H 0.0796 0.9536 0.3350 0.165 Uiso 1 1 calc R . .
C6 C 0.1720(5) 0.8745(3) 0.3091(3) 0.095(2) Uani 1 1 d . . .
H6 H 0.1602 0.8452 0.3385 0.114 Uiso 1 1 calc R . .
C7 C 0.2234(3) 0.7250(2) 0.20928(16) 0.0419(8) Uani 1 1 d . . .
C8 C 0.1188(3) 0.7459(3) 0.1993(2) 0.0639(13) Uani 1 1 d . . .
H8 H 0.0897 0.7836 0.2183 0.077 Uiso 1 1 calc R . .
C9 C 0.0561(4) 0.7105(3) 0.1607(2) 0.0736(15) Uani 1 1 d . . .
H9 H -0.0148 0.7244 0.1546 0.088 Uiso 1 1 calc R . .
C10 C 0.0983(4) 0.6565(3) 0.1324(2) 0.0675(14) Uani 1 1 d . . .
H10 H 0.0574 0.6337 0.1062 0.081 Uiso 1 1 calc R . .
C11 C 0.2014(5) 0.6360(4) 0.1426(2) 0.0782(18) Uani 1 1 d . . .
H11 H 0.2304 0.5985 0.1233 0.094 Uiso 1 1 calc R . .
C12 C 0.2636(4) 0.6690(3) 0.1804(2) 0.0600(15) Uani 1 1 d . . .
H12 H 0.3336 0.6536 0.1868 0.072 Uiso 1 1 calc R . .
C13 C 0.2659(3) 0.7203(2) 0.32266(15) 0.0391(8) Uani 1 1 d . . .
C14 C 0.2294(4) 0.6517(3) 0.3206(2) 0.0499(11) Uani 1 1 d . . .
H14 H 0.2241 0.6293 0.2873 0.060 Uiso 1 1 calc R . .
C15 C 0.2009(4) 0.6157(3) 0.3668(2) 0.0614(13) Uani 1 1 d . . .
H15 H 0.1768 0.5696 0.3640 0.074 Uiso 1 1 calc R . .
C16 C 0.2073(4) 0.6461(3) 0.4162(2) 0.0744(16) Uani 1 1 d . . .
H16 H 0.1860 0.6216 0.4469 0.089 Uiso 1 1 calc R . .
C17 C 0.2462(4) 0.7143(4) 0.42028(19) 0.0696(15) Uani 1 1 d . . .
H17 H 0.2524 0.7355 0.4540 0.084 Uiso 1 1 calc R . .
C18 C 0.2760(3) 0.7509(3) 0.37393(19) 0.0560(11) Uani 1 1 d . . .
H18 H 0.3029 0.7964 0.3770 0.067 Uiso 1 1 calc R . .
C19 C 0.5220(6) 0.7957(6) 0.4748(3) 0.114(3) Uani 1 1 d . . .
H19 H 0.5229 0.8303 0.5014 0.136 Uiso 1 1 calc R . .
C20 C 0.5269(6) 0.7295(7) 0.4887(3) 0.127(4) Uani 1 1 d . . .
H20 H 0.5307 0.7173 0.5250 0.153 Uiso 1 1 calc R . .
C21 C 0.5265(5) 0.6765(5) 0.4488(3) 0.098(2) Uani 1 1 d . . .
H21 H 0.5314 0.6297 0.4592 0.118 Uiso 1 1 calc R . .
C22 C 0.5190(4) 0.6930(3) 0.3955(2) 0.0687(15) Uani 1 1 d . . .
H22 H 0.5151 0.6579 0.3694 0.082 Uiso 1 1 calc R . .
C23 C 0.5171(3) 0.7636(3) 0.38072(16) 0.0525(11) Uani 1 1 d . . .
C24 C 0.5093(5) 0.8788(3) 0.3975(2) 0.0785(16) Uani 1 1 d . . .
H24 H 0.5081 0.9221 0.4150 0.094 Uiso 1 1 calc R . .
C25 C 0.5053(4) 0.8675(2) 0.34320(19) 0.0570(11) Uani 1 1 d . . .
C26 C 0.4995(4) 0.91393(19) 0.2971(2) 0.0614(12) Uani 1 1 d . . .
C27 C 0.4961(6) 0.9877(2) 0.2971(3) 0.095(2) Uani 1 1 d . . .
H27 H 0.4912 1.0118 0.3297 0.113 Uiso 1 1 calc R . .
C28 C 0.5000 1.0242(3) 0.2500 0.115(4) Uani 1 2 d S . .
H28 H 0.5000 1.0731 0.2500 0.138 Uiso 1 2 calc SR . .
C29 C 0.3059(11) 0.4205(8) 0.4467(5) 0.193(6) Uani 1 1 d . . .
H29A H 0.3008 0.4204 0.4859 0.232 Uiso 1 1 calc R . .
H29B H 0.2437 0.4458 0.4331 0.232 Uiso 1 1 calc R . .
C30 C 0.804(2) 0.5000 0.5000 0.271(12) Uiso 1 2 d SD . .

loop_
_atom_site_aniso_label
_atom_site_aniso_U_11
_atom_site_aniso_U_22
_atom_site_aniso_U_33
_atom_site_aniso_U_23
_atom_site_aniso_U_13
_atom_site_aniso_U_12
Ru1 0.02660(17) 0.02170(16) 0.0426(2) 0.000 -0.00226(19) 0.000
Cl1 0.0399(6) 0.0232(5) 0.0688(8) 0.000 -0.0127(9) 0.000
Cl2 0.0737(13) 0.0773(13) 0.1037(16) -0.0494(12) 0.000 0.000
Cl3 0.140(2) 0.221(3) 0.134(2) -0.017(2) -0.0105(17) 0.049(2)
Cl4 0.207(4) 0.310(5) 0.214(4) -0.010(4) 0.051(3) -0.060(4)
Cl5 0.175(5) 0.296(9) 0.223(7) 0.041(5) 0.034(4) 0.042(5)
Cl5A 0.175(5) 0.296(9) 0.223(7) 0.041(5) 0.034(4) 0.042(5)
P1 0.0262(4) 0.0285(4) 0.0495(6) -0.0007(4) -0.0006(3) 0.0014(3)
N1 0.046(3) 0.128(4) 0.059(3) -0.041(3) -0.001(2) -0.015(3)
N2 0.0301(16) 0.0487(16) 0.0486(17) -0.0168(13) -0.0019(14) -0.0028(17)
N3 0.030(2) 0.0257(17) 0.084(3) 0.000 -0.004(3) 0.000
C1 0.032(2) 0.034(2) 0.088(4) -0.003(2) -0.0018(19) 0.0072(15)
C2 0.044(3) 0.045(3) 0.131(5) 0.030(3) -0.004(3) 0.006(2)
C3 0.064(4) 0.046(3) 0.227(10) 0.036(4) -0.024(5) 0.005(3)
C4 0.101(5) 0.053(4) 0.237(13) -0.020(6) -0.040(7) 0.042(4)
C5 0.132(8) 0.108(6) 0.171(9) -0.027(6) 0.006(6) 0.075(6)
C6 0.098(5) 0.077(4) 0.110(5) -0.017(4) 0.017(4) 0.042(4)
C7 0.0323(18) 0.043(2) 0.050(2) 0.004(2) -0.0061(15) -0.0072(18)
C8 0.038(2) 0.063(3) 0.090(4) -0.002(3) -0.012(2) -0.002(2)
C9 0.035(2) 0.081(4) 0.105(4) 0.006(3) -0.023(3) -0.011(3)
C10 0.058(3) 0.080(4) 0.065(3) -0.002(3) -0.018(3) -0.020(3)
C11 0.060(3) 0.093(5) 0.081(4) -0.034(4) -0.016(3) 0.000(3)
C12 0.038(2) 0.076(4) 0.066(3) -0.025(3) -0.012(2) 0.006(2)
C13 0.0266(17) 0.042(2) 0.048(2) 0.003(2) 0.0035(14) 0.0073(17)
C14 0.044(2) 0.050(3) 0.056(3) 0.006(2) 0.004(2) 0.004(2)
C15 0.060(3) 0.054(3) 0.070(3) 0.022(3) 0.007(3) 0.000(2)
C16 0.052(3) 0.103(5) 0.068(4) 0.028(3) 0.013(3) 0.002(3)
C17 0.048(3) 0.113(5) 0.047(3) -0.004(3) 0.005(2) 0.011(3)
C18 0.040(2) 0.064(3) 0.064(3) -0.007(2) 0.0055(19) -0.001(2)
C19 0.074(5) 0.221(10) 0.046(4) -0.037(5) -0.002(3) -0.032(6)
C20 0.082(5) 0.258(12) 0.041(3) 0.006(6) -0.007(3) -0.040(7)
C21 0.073(5) 0.154(6) 0.069(4) 0.038(4) -0.007(3) -0.005(4)
C22 0.056(4) 0.098(4) 0.053(3) 0.013(3) 0.003(2) 0.001(3)
C23 0.026(2) 0.088(3) 0.044(2) -0.013(2) 0.0008(15) -0.003(2)
C24 0.050(3) 0.096(4) 0.090(4) -0.053(3) -0.003(3) -0.007(4)
C25 0.036(2) 0.055(2) 0.079(3) -0.036(2) -0.007(3) 0.005(3)
C26 0.0310(18) 0.0391(19) 0.114(4) -0.024(2) 0.002(3) -0.007(3)
C27 0.051(3) 0.038(2) 0.194(7) -0.042(3) -0.002(5) 0.000(4)
C28 0.067(5) 0.024(3) 0.253(13) 0.000 0.003(11) 0.000
C29 0.160(10) 0.220(13) 0.199(12) -0.080(10) 0.077(9) -0.001(10)

loop_
_atom_type_symbol
_atom_type_description
_atom_type_scat_dispersion_real
_atom_type_scat_dispersion_imag
_atom_type_scat_source
C C 0.0033 0.0016 'International Tables Vol C Tables 4.2.6.8 and 6.1.1.4'
H H 0.0000 0.0000 'International Tables Vol C Tables 4.2.6.8 and 6.1.1.4'
Cl Cl 0.1484 0.1585 'International Tables Vol C Tables 4.2.6.8 and 6.1.1.4'
N N 0.0061 0.0033 'International Tables Vol C Tables 4.2.6.8 and 6.1.1.4'
P P 0.1023 0.0942 'International Tables Vol C Tables 4.2.6.8 and 6.1.1.4'
Ru Ru -1.2594 0.8363 'International Tables Vol C Tables 4.2.6.8 and 6.1.1.4'

loop_
_geom_angle_atom_site_label_1
_geom_angle_atom_site_label_2
_geom_angle_atom_site_label_3
_geom_angle
_geom_angle_site_symmetry_1
_geom_angle_site_symmetry_3
P1 Ru1 Cl1 87.11(2) 4_655 .
P1 Ru1 Cl1 87.10(2) . .
P1 Ru1 P1 174.21(4) 4_655 .
N2 Ru1 Cl1 101.02(9) . .
N2 Ru1 Cl1 101.02(9) 4_655 .
N2 Ru1 P1 93.56(10) 4_655 .
N2 Ru1 P1 87.54(10) . .
N2 Ru1 P1 87.54(10) 4_655 4_655
N2 Ru1 P1 93.56(10) . 4_655
N2 Ru1 N2 157.95(17) . 4_655
N3 Ru1 Cl1 180.0 . .
N3 Ru1 P1 92.89(2) . 4_655
N3 Ru1 P1 92.90(2) . .
N3 Ru1 N2 78.98(9) . .
N3 Ru1 N2 78.98(9) . 4_655
C1 P1 Ru1 115.15(14) . .
C1 P1 C7 100.2(2) . .
C7 P1 Ru1 119.59(13) . .
C13 P1 Ru1 113.47(11) . .
C13 P1 C1 104.5(2) . .
C13 P1 C7 101.79(18) . .
C19 N1 C23 120.8(6) . .
C24 N1 C19 130.9(6) . .
C24 N1 C23 108.2(4) . .
C23 N2 Ru1 142.0(3) . .
C23 N2 C25 106.7(4) . .
C25 N2 Ru1 111.3(3) . .
C26 N3 Ru1 119.7(2) 4_655 .
C26 N3 Ru1 119.7(2) . .
C26 N3 C26 120.7(5) . 4_655
C2 C1 P1 115.8(4) . .
C2 C1 C6 118.3(5) . .
C6 C1 P1 125.8(4) . .
C1 C2 H2 120.0 . .
C1 C2 C3 120.0(6) . .
C3 C2 H2 120.0 . .
C2 C3 H3 120.1 . .
C4 C3 C2 119.7(7) . .
C4 C3 H3 120.1 . .
C3 C4 H4 119.9 . .
C5 C4 C3 120.2(6) . .
C5 C4 H4 119.9 . .
C4 C5 H5 118.7 . .
C4 C5 C6 122.6(9) . .
C6 C5 H5 118.7 . .
C1 C6 H6 120.5 . .
C5 C6 C1 119.1(7) . .
C5 C6 H6 120.5 . .
C8 C7 P1 121.6(4) . .
C12 C7 P1 120.2(3) . .
C12 C7 C8 118.1(4) . .
C7 C8 H8 119.9 . .
C7 C8 C9 120.3(5) . .
C9 C8 H8 119.9 . .
C8 C9 H9 119.8 . .
C10 C9 C8 120.3(5) . .
C10 C9 H9 119.8 . .
C9 C10 H10 120.5 . .
C9 C10 C11 119.1(5) . .
C11 C10 H10 120.5 . .
C10 C11 H11 119.2 . .
C10 C11 C12 121.6(6) . .
C12 C11 H11 119.2 . .
C7 C12 H12 119.7 . .
C11 C12 C7 120.5(5) . .
C11 C12 H12 119.7 . .
C14 C13 P1 121.8(3) . .
C14 C13 C18 117.1(4) . .
C18 C13 P1 121.0(3) . .
C13 C14 H14 119.3 . .
C15 C14 C13 121.4(5) . .
C15 C14 H14 119.3 . .
C14 C15 H15 119.3 . .
C16 C15 C14 121.5(5) . .
C16 C15 H15 119.3 . .
C15 C16 H16 120.5 . .
C15 C16 C17 119.0(5) . .
C17 C16 H16 120.5 . .
C16 C17 H17 120.0 . .
C16 C17 C18 120.1(5) . .
C18 C17 H17 120.0 . .
C13 C18 H18 119.6 . .
C17 C18 C13 120.9(5) . .
C17 C18 H18 119.6 . .
N1 C19 H19 119.8 . .
C20 C19 N1 120.4(7) . .
C20 C19 H19 119.8 . .
C19 C20 H20 119.8 . .
C19 C20 C21 120.4(7) . .
C21 C20 H20 119.8 . .
C20 C21 H21 119.5 . .
C22 C21 C20 120.9(8) . .
C22 C21 H21 119.5 . .
C21 C22 H22 120.7 . .
C21 C22 C23 118.6(6) . .
C23 C22 H22 120.7 . .
N2 C23 N1 108.9(5) . .
N2 C23 C22 132.2(4) . .
C22 C23 N1 118.7(4) . .
N1 C24 H24 126.7 . .
N1 C24 C25 106.7(4) . .
C25 C24 H24 126.7 . .
N2 C25 C26 117.4(3) . .
C24 C25 N2 109.5(5) . .
C24 C25 C26 133.1(4) . .
N3 C26 C25 112.5(3) . .
N3 C26 C27 119.6(5) . .
C27 C26 C25 127.9(5) . .
C26 C27 H27 119.6 . .
C28 C27 C26 120.8(6) . .
C28 C27 H27 119.6 . .
C27 C28 C27 118.4(6) 4_655 .
C27 C28 H28 120.8 . .
C27 C28 H28 120.8 4_655 .
Cl3 C29 Cl4 117.6(7) . .
Cl3 C29 H29A 107.9 . .
Cl3 C29 H29B 107.9 . .
Cl4 C29 H29A 107.9 . .
Cl4 C29 H29B 107.9 . .
H29A C29 H29B 107.2 . .
Cl5 C30 Cl5 110.9(18) 3_566 .
Cl5 C30 Cl5A 44.0(5) . .
Cl5 C30 Cl5A 111.5(13) 3_566 .
Cl5 C30 Cl5A 111.5(13) . 3_566
Cl5 C30 Cl5A 44.0(5) 3_566 3_566
Cl5A C30 Cl5A 143.8(18) 3_566 .

loop_
_geom_bond_atom_site_label_1
_geom_bond_atom_site_label_2
_geom_bond_distance
_geom_bond_site_symmetry_2
Ru1 Cl1 2.4334(10) .
Ru1 P1 2.4152(8) 4_655
Ru1 P1 2.4153(8) .
Ru1 N2 2.095(3) 4_655
Ru1 N2 2.095(3) .
Ru1 N3 1.993(4) .
Cl3 C29 1.643(13) .
Cl4 C29 1.741(13) .
Cl5 C30 1.641(14) .
Cl5A C30 1.794(17) .
P1 C1 1.840(4) .
P1 C7 1.849(4) .
P1 C13 1.832(4) .
N1 C19 1.374(9) .
N1 C23 1.397(6) .
N1 C24 1.361(8) .
N2 C23 1.331(6) .
N2 C25 1.398(5) .
N3 C26 1.343(5) .
N3 C26 1.343(5) 4_655
C1 C2 1.373(7) .
C1 C6 1.388(7) .
C2 H2 0.9300 .
C2 C3 1.405(8) .
C3 H3 0.9300 .
C3 C4 1.349(12) .
C4 H4 0.9300 .
C4 C5 1.314(13) .
C5 H5 0.9300 .
C5 C6 1.376(9) .
C6 H6 0.9300 .
C7 C8 1.378(6) .
C7 C12 1.376(7) .
C8 H8 0.9300 .
C8 C9 1.404(7) .
C9 H9 0.9300 .
C9 C10 1.350(8) .
C10 H10 0.9300 .
C10 C11 1.362(8) .
C11 H11 0.9300 .
C11 C12 1.367(7) .
C12 H12 0.9300 .
C13 C14 1.384(6) .
C13 C18 1.402(6) .
C14 H14 0.9300 .
C14 C15 1.379(7) .
C15 H15 0.9300 .
C15 C16 1.355(8) .
C16 H16 0.9300 .
C16 C17 1.388(8) .
C17 H17 0.9300 .
C17 C18 1.393(7) .
C18 H18 0.9300 .
C19 H19 0.9300 .
C19 C20 1.307(12) .
C20 H20 0.9300 .
C20 C21 1.411(12) .
C21 H21 0.9300 .
C21 C22 1.361(7) .
C22 H22 0.9300 .
C22 C23 1.392(7) .
C24 H24 0.9300 .
C24 C25 1.363(7) .
C25 C26 1.444(7) .
C26 C27 1.405(6) .
C27 H27 0.9300 .
C27 C28 1.358(7) .
C28 C27 1.358(7) 4_655
C28 H28 0.9300 .
C29 H29A 0.9700 .
C29 H29B 0.9700 .
C30 Cl5 1.641(14) 3_566
C30 Cl5A 1.794(17) 3_566

loop_
_geom_torsion_atom_site_label_1
_geom_torsion_atom_site_label_2
_geom_torsion_atom_site_label_3
_geom_torsion_atom_site_label_4
_geom_torsion
_geom_torsion_site_symmetry_1
_geom_torsion_site_symmetry_4
Ru1 P1 C1 C2 59.5(4) . .
Ru1 P1 C1 C6 -124.0(5) . .
Ru1 P1 C7 C8 -149.5(3) . .
Ru1 P1 C7 C12 33.0(4) . .
Ru1 P1 C13 C14 -101.6(3) . .
Ru1 P1 C13 C18 74.8(3) . .
Ru1 N2 C23 N1 -176.2(4) . .
Ru1 N2 C23 C22 0.1(9) . .
Ru1 N2 C25 C24 178.1(4) . .
Ru1 N2 C25 C26 -3.4(6) . .
Ru1 N3 C26 C25 3.4(5) . .
Ru1 N3 C26 C27 -178.1(5) . .
Cl1 Ru1 P1 C1 179.15(17) . .
Cl1 Ru1 P1 C7 -61.34(16) . .
Cl1 Ru1 P1 C13 58.84(15) . .
Cl1 Ru1 N2 C23 -0.2(5) . .
Cl1 Ru1 N2 C25 -176.1(3) . .
Cl1 Ru1 N3 C26 -90(100) . .
Cl1 Ru1 N3 C26 90(100) . 4_655
P1 Ru1 P1 C1 179.13(17) 4_655 .
P1 Ru1 P1 C7 -61.35(16) 4_655 .
P1 Ru1 P1 C13 58.82(15) 4_655 .
P1 Ru1 N2 C23 -87.9(5) 4_655 .
P1 Ru1 N2 C23 86.4(5) . .
P1 Ru1 N2 C25 96.1(3) 4_655 .
P1 Ru1 N2 C25 -89.6(3) . .
P1 Ru1 N3 C26 82.8(3) 4_655 4_655
P1 Ru1 N3 C26 -97.2(3) . 4_655
P1 Ru1 N3 C26 -97.2(3) 4_655 .
P1 Ru1 N3 C26 82.8(3) . .
P1 C1 C2 C3 179.8(4) . .
P1 C1 C6 C5 -178.9(6) . .
P1 C7 C8 C9 -177.5(4) . .
P1 C7 C12 C11 178.4(5) . .
P1 C13 C14 C15 178.6(4) . .
P1 C13 C18 C17 -179.1(3) . .
N1 C19 C20 C21 0.5(12) . .
N1 C24 C25 N2 -1.0(8) . .
N1 C24 C25 C26 -179.1(6) . .
N2 Ru1 P1 C1 -79.98(19) 4_655 .
N2 Ru1 P1 C1 78.0(2) . .
N2 Ru1 P1 C7 39.54(18) 4_655 .
N2 Ru1 P1 C7 -162.51(18) . .
N2 Ru1 P1 C13 -42.34(17) . .
N2 Ru1 P1 C13 159.71(17) 4_655 .
N2 Ru1 N2 C23 179.8(5) 4_655 .
N2 Ru1 N2 C25 3.9(3) 4_655 .
N2 Ru1 N3 C26 -4.1(3) . .
N2 Ru1 N3 C26 175.9(3) 4_655 .
N2 Ru1 N3 C26 -4.1(3) 4_655 4_655
N2 Ru1 N3 C26 175.9(3) . 4_655
N2 C25 C26 N3 0.3(7) . .
N2 C25 C26 C27 -178.1(6) . .
N3 Ru1 P1 C1 -0.85(17) . .
N3 Ru1 P1 C7 118.66(16) . .
N3 Ru1 P1 C13 -121.16(15) . .
N3 Ru1 N2 C23 179.8(5) . .
N3 Ru1 N2 C25 3.9(3) . .
N3 C26 C27 C28 -4.0(9) . .
C1 P1 C7 C8 -22.6(4) . .
C1 P1 C7 C12 159.9(4) . .
C1 P1 C13 C14 132.2(3) . .
C1 P1 C13 C18 -51.4(3) . .
C1 C2 C3 C4 -0.4(10) . .
C2 C1 C6 C5 -2.5(10) . .
C2 C3 C4 C5 -2.8(14) . .
C3 C4 C5 C6 3.3(16) . .
C4 C5 C6 C1 -0.7(14) . .
C6 C1 C2 C3 3.0(8) . .
C7 P1 C1 C2 -70.2(4) . .
C7 P1 C1 C6 106.3(5) . .
C7 P1 C13 C14 28.2(4) . .
C7 P1 C13 C18 -155.4(3) . .
C7 C8 C9 C10 -1.1(8) . .
C8 C7 C12 C11 0.8(8) . .
C8 C9 C10 C11 1.4(9) . .
C9 C10 C11 C12 -0.5(10) . .
C10 C11 C12 C7 -0.6(10) . .
C12 C7 C8 C9 0.0(7) . .
C13 P1 C1 C2 -175.3(3) . .
C13 P1 C1 C6 1.2(5) . .
C13 P1 C7 C8 84.6(4) . .
C13 P1 C7 C12 -92.9(4) . .
C13 C14 C15 C16 0.1(8) . .
C14 C13 C18 C17 -2.5(6) . .
C14 C15 C16 C17 -1.7(8) . .
C15 C16 C17 C18 1.3(8) . .
C16 C17 C18 C13 0.9(7) . .
C18 C13 C14 C15 2.1(6) . .
C19 N1 C23 N2 -179.4(5) . .
C19 N1 C23 C22 3.6(7) . .
C19 N1 C24 C25 179.7(6) . .
C19 C20 C21 C22 -1.3(11) . .
C20 C21 C22 C23 3.2(9) . .
C21 C22 C23 N1 -4.3(8) . .
C21 C22 C23 N2 179.6(5) . .
C23 N1 C19 C20 -1.7(10) . .
C23 N1 C24 C25 0.9(7) . .
C23 N2 C25 C24 0.7(6) . .
C23 N2 C25 C26 179.2(5) . .
C24 N1 C19 C20 179.6(8) . .
C24 N1 C23 N2 -0.5(6) . .
C24 N1 C23 C22 -177.4(5) . .
C24 C25 C26 N3 178.3(6) . .
C24 C25 C26 C27 -0.2(12) . .
C25 N2 C23 N1 -0.1(5) . .
C25 N2 C23 C22 176.2(6) . .
C25 C26 C27 C28 174.3(5) . .
C26 N3 C26 C25 -176.6(5) 4_655 .
C26 N3 C26 C27 1.9(5) 4_655 .
C26 C27 C28 C27 2.0(5) . 4_655
